data_7126497
loop_
_publ_author_name
'Yelgaonkar, Shweta P.'
'Kiani, Daniyal'
'Baltrusaitis, Jonas'
'MacGillivray, Leonard R.'

_publ_section_title
;
 Superstructural diversity in salt-cocrystals: higher-order
 hydrogen-bonded assemblies formed using U-shaped dications and with
 assistance of \p<sup>-</sup>-\p stacking.
;
_journal_issue 49
_journal_name_full 'Chemical communications (Cambridge, England)'
_journal_page_first 6708
_journal_page_last 6710
_journal_paper_doi 10.1039/d0cc02671a
_journal_volume 56
_journal_year 2020
_chemical_formula_moiety '2(C10 H6 O4), 2(C10 H5 O4), C20 H16 N2, 3(C H3 N O2)'
_chemical_formula_sum 'C63 H47 N5 O22'
_chemical_formula_weight 1226.05
_chemical_name_systematic Isocoumarin-DPN
_space_group_crystal_system triclinic
_space_group_IT_number 2
_space_group_name_Hall '-P 1'
_space_group_name_H-M_alt 'P -1'
_atom_sites_solution_hydrogens mixed
_atom_sites_solution_primary dual
_audit_creation_date 2019-03-22
_audit_creation_method
;
Olex2 1.2
(compiled 2017.03.28 svn.r3405 for OlexSys, GUI svn.r5337)
;
_audit_update_record
;
2019-03-27 deposited with the CCDC.	2020-05-07 downloaded from the CCDC.
;
_cell_angle_alpha 104.701(5)
_cell_angle_beta 100.957(5)
_cell_angle_gamma 99.729(5)
_cell_formula_units_Z 2
_cell_length_a 13.7033(14)
_cell_length_b 14.2585(14)
_cell_length_c 15.6635(16)
_cell_measurement_reflns_used 10912
_cell_measurement_temperature 190(2)
_cell_measurement_theta_max 26.02
_cell_measurement_theta_min 1
_cell_volume 2829.3(5)
_computing_molecular_graphics 'Olex2 (Dolomanov et al., 2009)'
_computing_publication_material 'Olex2 (Dolomanov et al., 2009)'
_computing_structure_refinement 'ShelXL (Sheldrick, 2015)'
_computing_structure_solution 'ShelXT (Sheldrick, 2015)'
_diffrn_ambient_temperature 190.15
_diffrn_measured_fraction_theta_full 0.997
_diffrn_measured_fraction_theta_max 0.995
_diffrn_measurement_device_type 'Nonius KappaCCD detector'
_diffrn_radiation_type MoK\a
_diffrn_radiation_wavelength 0.71073
_diffrn_reflns_av_R_equivalents 0.0197
_diffrn_reflns_av_unetI/netI 0.0336
_diffrn_reflns_Laue_measured_fraction_full 0.997
_diffrn_reflns_Laue_measured_fraction_max 0.995
_diffrn_reflns_limit_h_max 16
_diffrn_reflns_limit_h_min -16
_diffrn_reflns_limit_k_max 17
_diffrn_reflns_limit_k_min -17
_diffrn_reflns_limit_l_max 19
_diffrn_reflns_limit_l_min -18
_diffrn_reflns_number 20617
_diffrn_reflns_point_group_measured_fraction_full 0.997
_diffrn_reflns_point_group_measured_fraction_max 0.995
_diffrn_reflns_theta_full 25.242
_diffrn_reflns_theta_max 26.033
_diffrn_reflns_theta_min 2.318
_exptl_absorpt_coefficient_mu 0.111
_exptl_absorpt_correction_type multi-scan
_exptl_absorpt_process_details 'HKL Scalepack (Otwinowski & Minor, 1997)'
_exptl_crystal_colour colourless
_exptl_crystal_colour_primary colourless
_exptl_crystal_density_diffrn 1.439
_exptl_crystal_description prism
_exptl_crystal_F_000 1272
_exptl_crystal_recrystallization_method 'slow evaporation from nitromethane-ethanol (v:v 4:1)'
_exptl_crystal_size_max 0.38
_exptl_crystal_size_mid 0.24
_exptl_crystal_size_min 0.18
_exptl_transmission_factor_max 0.985
_exptl_transmission_factor_min 0.934
_refine_diff_density_max 0.656
_refine_diff_density_min -0.457
_refine_diff_density_rms 0.044
_refine_ls_extinction_method none
_refine_ls_goodness_of_fit_ref 1.021
_refine_ls_hydrogen_treatment mixed
_refine_ls_matrix_type full
_refine_ls_number_parameters 824
_refine_ls_number_reflns 11116
_refine_ls_number_restraints 0
_refine_ls_restrained_S_all 1.021
_refine_ls_R_factor_all 0.0779
_refine_ls_R_factor_gt 0.0513
_refine_ls_shift/su_max 0.001
_refine_ls_shift/su_mean 0.000
_refine_ls_structure_factor_coef Fsqd
_refine_ls_weighting_details 'w=1/[\s^2^(Fo^2^)+(0.0822P)^2^+0.8634P] where P=(Fo^2^+2Fc^2^)/3'
_refine_ls_weighting_scheme calc
_refine_ls_wR_factor_gt 0.1357
_refine_ls_wR_factor_ref 0.1537
_reflns_Friedel_coverage 0.000
_reflns_number_gt 7939
_reflns_number_total 11116
_reflns_threshold_expression 'I > 2\s(I)'
_cod_data_source_file d0cc02671a2.cif
_cod_data_source_block mcg1711
_cod_depositor_comments 'Adding full bibliography for 7126497--7126499.cif.'
_cod_database_code 7126497
_shelx_shelxl_version_number 2016/4
_shelx_space_group_comment
;
The symmetry employed for this shelxl refinement is uniquely defined
by the following loop, which should always be used as a source of
symmetry information in preference to the above space-group names.
They are only intended as comments.
;
_shelx_estimated_absorpt_t_max 0.980
_shelx_estimated_absorpt_t_min 0.959
_olex2_refinement_description
;
1. Fixed Uiso
 At 1.2 times of:
  All C(H) groups
 At 1.5 times of:
  All C(H,H,H) groups, All O(H) groups
2.a Aromatic/amide H refined with riding coordinates:
 C00N(H00N), C00V(H00V), C00W(H00W), C00Z(H00Z), C011(H011), C016(H016),
 C019(H019), C01A(H01A), C01D(H01D), C01G(H01G), C01I(H01I), C01J(H01J),
 C01K(H01K), C01M(H01M), C01N(H01N), C01P(H01P), C01R(H01R), C01S(H01S),
 C01T(H01T), C01U(H01U), C01V(H01V), C01X(H01X), C01Y(H01Y), C01Z(H01Z),
 C020(H020), C021(H021), C024(H024), C026(H026), C027(H027), C028(H028),
 C02A(H02A), C02B(H02B), C02C(H02C), C02D(H02D)
2.b Idealised Me refined as rotating group:
 C02E(H02E,H02F,H02G), C02F(H02H,H02I,H02J), C02G(H02K,H02L,H02M)
2.c Idealised tetrahedral OH refined as rotating group:
 O004(H004), O00D(H00D)
;
_olex2_submission_special_instructions 'No special instructions were received'

loop_
_space_group_symop_operation_xyz
'x, y, z'
'-x, -y, -z'

loop_
_atom_site_label
_atom_site_type_symbol
_atom_site_fract_x
_atom_site_fract_y
_atom_site_fract_z
_atom_site_U_iso_or_equiv
_atom_site_adp_type
_atom_site_occupancy
_atom_site_site_symmetry_order
_atom_site_calc_flag
_atom_site_refinement_flags_posn
_atom_site_refinement_flags_adp
_atom_site_refinement_flags_occupancy
_atom_site_disorder_assembly
_atom_site_disorder_group
O001 O 0.44584(9) 0.50742(9) 1.09297(8) 0.0365(3) Uani 1 1 d . . . . .
O002 O -0.06056(10) 0.77888(9) 0.51533(9) 0.0397(3) Uani 1 1 d . . . . .
O003 O 0.61348(10) 0.62419(9) 0.75825(8) 0.0378(3) Uani 1 1 d . . . . .
O004 O 0.57392(10) 0.63737(10) 1.23321(10) 0.0448(4) Uani 1 1 d . . . . .
H004 H 0.616352 0.683492 1.274908 0.067 Uiso 1 1 calc GR . . . .
O005 O 0.41454(11) 0.35623(10) 0.99824(10) 0.0458(3) Uani 1 1 d . . . . .
O006 O -0.20303(11) 0.64588(10) 0.38314(10) 0.0492(4) Uani 1 1 d . . . . .
O007 O 0.47883(11) 0.75091(10) 1.23654(10) 0.0510(4) Uani 1 1 d . . . . .
O008 O 0.56921(12) 0.38838(10) 0.59904(9) 0.0496(4) Uani 1 1 d . . . . .
O009 O 0.47743(12) 0.50470(11) 0.61396(9) 0.0498(4) Uani 1 1 d . . . . .
O00A O 0.65884(12) 0.77516(10) 0.85409(10) 0.0529(4) Uani 1 1 d . . . . .
O00B O -0.11036(11) 0.62579(10) 0.65728(10) 0.0488(4) Uani 1 1 d . . . . .
O00C O -0.28745(12) 0.76076(11) 0.35566(11) 0.0560(4) Uani 1 1 d . . . . .
O00D O -0.35108(12) 0.61490(11) 0.52330(10) 0.0536(4) Uani 1 1 d . . . . .
H00D H -0.390411 0.571205 0.477528 0.080 Uiso 1 1 calc GR . . . .
O00E O 0.08167(12) 0.80378(12) 0.61966(10) 0.0546(4) Uani 1 1 d . . . . .
O00F O -0.25060(13) 0.50551(11) 0.51285(11) 0.0584(4) Uani 1 1 d . . . . .
N00G N 0.29672(13) 0.54248(12) 0.71606(12) 0.0407(4) Uani 1 1 d . . . . .
N00H N 0.43060(14) 0.71223(13) 0.56630(12) 0.0460(4) Uani 1 1 d . . . . .
O00I O 0.03779(13) 0.64449(14) 0.75076(13) 0.0703(5) Uani 1 1 d . . . . .
O00J O 0.63789(17) 1.01520(14) 0.50963(14) 0.0828(6) Uani 1 1 d . . . . .
C00K C 0.36060(14) 0.92595(13) 0.85817(13) 0.0361(4) Uani 1 1 d . . . . .
N00L N 0.60776(17) 0.93658(16) 0.52240(15) 0.0624(5) Uani 1 1 d . . . . .
C00M C 0.38818(15) 0.85521(13) 0.69810(12) 0.0350(4) Uani 1 1 d . . . . .
C00N C 0.25786(14) 0.70006(13) 0.74788(13) 0.0350(4) Uani 1 1 d . . . . .
H00N H 0.215411 0.742755 0.733100 0.042 Uiso 1 1 calc R . . . .
C00O C 0.36483(15) 0.93358(13) 0.76918(13) 0.0374(4) Uani 1 1 d . . . . .
N00P N 0.08242(19) 0.64185(18) 0.38701(16) 0.0757(7) Uani 1 1 d . . . . .
C00Q C 0.36129(15) 0.83782(13) 0.88623(13) 0.0365(4) Uani 1 1 d . . . . .
C00R C 0.34145(14) 0.73587(13) 0.82340(12) 0.0322(4) Uani 1 1 d . . . . .
C00S C 0.49559(15) 0.67001(14) 1.20371(13) 0.0380(4) Uani 1 1 d . . . . .
C00T C 0.78854(14) 0.57342(14) 0.83965(13) 0.0367(4) Uani 1 1 d . . . . .
N00U N 0.80455(19) 1.2098(2) 0.81429(18) 0.0773(7) Uani 1 1 d . . . . .
C00V C 0.37654(16) 0.57342(14) 0.78761(14) 0.0402(5) Uani 1 1 d . . . . .
H00V H 0.416864 0.528441 0.800741 0.048 Uiso 1 1 calc R . . . .
C00W C 0.34357(14) 0.62247(14) 1.07290(12) 0.0353(4) Uani 1 1 d . . . . .
H00W H 0.329123 0.685927 1.094405 0.042 Uiso 1 1 calc R . . . .
C00X C 0.27941(14) 0.55201(14) 0.98959(13) 0.0350(4) Uani 1 1 d . . . . .
C00Y C 0.30263(14) 0.45853(13) 0.96098(12) 0.0345(4) Uani 1 1 d . . . . .
C00Z C 0.47349(15) 0.81594(14) 0.71641(13) 0.0364(4) Uani 1 1 d . . . . .
H00Z H 0.518196 0.838953 0.775518 0.044 Uiso 1 1 calc R . . . .
C010 C 0.77000(14) 0.66766(14) 0.87576(12) 0.0355(4) Uani 1 1 d . . . . .
C011 C 0.49313(16) 0.74422(15) 0.64941(13) 0.0417(5) Uani 1 1 d . . . . .
H011 H 0.551204 0.717279 0.662107 0.050 Uiso 1 1 calc R . . . .
C012 C 0.63354(15) 0.53286(13) 0.72170(12) 0.0352(4) Uani 1 1 d . . . . .
C013 C -0.13906(14) 0.81303(14) 0.47338(13) 0.0362(4) Uani 1 1 d . . . . .
C014 C 0.38856(14) 0.43426(13) 1.01506(13) 0.0360(4) Uani 1 1 d . . . . .
C015 C 0.35668(16) 1.01414(14) 0.92446(15) 0.0473(5) Uani 1 1 d . . . . .
C016 C 0.40093(15) 0.66973(14) 0.84243(13) 0.0367(4) Uani 1 1 d . . . . .
H016 H 0.458205 0.691599 0.893350 0.044 Uiso 1 1 calc R . . . .
C017 C 0.42250(14) 0.59925(13) 1.11960(12) 0.0336(4) Uani 1 1 d . . . . .
C018 C 0.01593(15) 0.84087(15) 0.58833(13) 0.0400(5) Uani 1 1 d . . . . .
C019 C 0.19639(15) 0.57290(16) 0.93626(13) 0.0412(5) Uani 1 1 d . . . . .
H019 H 0.179596 0.635725 0.954716 0.049 Uiso 1 1 calc R . . . .
C01A C 0.83748(16) 0.73574(16) 0.95385(14) 0.0454(5) Uani 1 1 d . . . . .
H01A H 0.824981 0.799632 0.977586 0.055 Uiso 1 1 calc R . . . .
C01B C 0.68065(15) 0.69532(14) 0.83215(13) 0.0379(4) Uani 1 1 d . . . . .
C01C C -0.21573(15) 0.73149(14) 0.39735(14) 0.0405(5) Uani 1 1 d . . . . .
C01D C 0.24393(16) 0.38800(15) 0.88028(14) 0.0429(5) Uani 1 1 d . . . . .
H01D H 0.259946 0.324929 0.860921 0.051 Uiso 1 1 calc R . . . .
C01E C 0.55328(16) 0.47009(14) 0.63786(13) 0.0393(5) Uani 1 1 d . . . . .
O01F O 0.14002(18) 0.72261(17) 0.42388(16) 0.0990(7) Uani 1 1 d . . . . .
C01G C 0.32592(16) 0.82016(16) 0.60979(14) 0.0448(5) Uani 1 1 d . . . . .
H01G H 0.267675 0.846014 0.594403 0.054 Uiso 1 1 calc R . . . .
C01H C -0.26848(17) 0.58493(15) 0.54815(14) 0.0440(5) Uani 1 1 d . . . . .
C01I C 0.35578(17) 1.02066(15) 0.74845(17) 0.0516(5) Uani 1 1 d . . . . .
H01I H 0.355705 1.023736 0.688562 0.062 Uiso 1 1 calc R . . . .
C01J C -0.20529(16) 0.75113(15) 0.66918(13) 0.0419(5) Uani 1 1 d . . . . .
H01J H -0.264759 0.772463 0.647566 0.050 Uiso 1 1 calc R . . . .
C01K C 0.23756(15) 0.60290(14) 0.69529(14) 0.0405(5) Uani 1 1 d . . . . .
H01K H 0.181027 0.578378 0.643697 0.049 Uiso 1 1 calc R . . . .
C01L C -0.07139(15) 0.97812(14) 0.57759(13) 0.0396(4) Uani 1 1 d . . . . .
C01M C 0.13913(16) 0.50242(17) 0.85710(14) 0.0471(5) Uani 1 1 d . . . . .
H01M H 0.082748 0.516906 0.821274 0.056 Uiso 1 1 calc R . . . .
C01N C 0.71660(15) 0.50671(14) 0.75847(13) 0.0384(4) Uani 1 1 d . . . . .
H01N H 0.728710 0.443617 0.731095 0.046 Uiso 1 1 calc R . . . .
C01O C 0.00853(15) 0.94425(14) 0.62085(13) 0.0395(4) Uani 1 1 d . . . . .
C01P C -0.14574(15) 0.90739(14) 0.50007(14) 0.0400(5) Uani 1 1 d . . . . .
H01P H -0.199747 0.928560 0.467992 0.048 Uiso 1 1 calc R . . . .
C01Q C -0.19456(15) 0.66065(15) 0.62846(13) 0.0402(4) Uani 1 1 d . . . . .
C01R C 0.16291(17) 0.41029(16) 0.82904(14) 0.0478(5) Uani 1 1 d . . . . .
H01R H 0.122925 0.362442 0.774105 0.057 Uiso 1 1 calc R . . . .
C01S C 0.93977(17) 0.61655(18) 0.96115(15) 0.0520(6) Uani 1 1 d . . . . .
H01S H 0.997607 0.598768 0.991350 0.062 Uiso 1 1 calc R . . . .
C01T C 0.34909(18) 0.74851(17) 0.54557(14) 0.0498(5) Uani 1 1 d . . . . .
H01T H 0.306511 0.724421 0.485539 0.060 Uiso 1 1 calc R . . . .
C01U C 0.37174(19) 0.84405(16) 0.97681(14) 0.0531(6) Uani 1 1 d . . . . .
H01U H 0.377860 0.786587 0.995682 0.064 Uiso 1 1 calc R . . . .
C01V C 0.3629(2) 1.01450(18) 1.01563(16) 0.0622(7) Uani 1 1 d . . . . .
H01V H 0.359409 1.073128 1.059188 0.075 Uiso 1 1 calc R . . . .
C01W C -0.12646(17) 0.81688(16) 0.74627(14) 0.0452(5) Uani 1 1 d . . . . .
C01X C 0.92204(17) 0.70988(18) 0.99619(15) 0.0534(6) Uani 1 1 d . . . . .
H01X H 0.968073 0.755840 1.049241 0.064 Uiso 1 1 calc R . . . .
C01Y C 0.87548(16) 0.54921(17) 0.88368(15) 0.0471(5) Uani 1 1 d . . . . .
H01Y H 0.889983 0.486244 0.859977 0.057 Uiso 1 1 calc R . . . .
C01Z C 0.08179(17) 1.00891(17) 0.69781(14) 0.0505(5) Uani 1 1 d . . . . .
H01Z H 0.135986 0.985970 0.727465 0.061 Uiso 1 1 calc R . . . .
C020 C 0.34672(19) 1.10452(16) 0.8132(2) 0.0602(7) Uani 1 1 d . . . . .
H020 H 0.338904 1.163028 0.796754 0.072 Uiso 1 1 calc R . . . .
C021 C -0.00514(19) 1.13939(17) 0.68659(17) 0.0597(6) Uani 1 1 d . . . . .
H021 H -0.009577 1.206527 0.709527 0.072 Uiso 1 1 calc R . . . .
C022 C -0.04046(17) 0.78209(16) 0.77575(14) 0.0475(5) Uani 1 1 d . . . . .
O023 O 0.8572(2) 1.2907(2) 0.8475(2) 0.1323(11) Uani 1 1 d . . . . .
C024 C 0.34913(18) 1.10200(15) 0.89940(19) 0.0590(7) Uani 1 1 d . . . . .
H024 H 0.345713 1.159973 0.943776 0.071 Uiso 1 1 calc R . . . .
C025 C -0.03177(17) 0.68229(17) 0.73062(16) 0.0500(5) Uani 1 1 d . . . . .
C026 C -0.07753(17) 1.07673(15) 0.61094(16) 0.0503(5) Uani 1 1 d . . . . .
H026 H -0.131217 1.100659 0.581773 0.060 Uiso 1 1 calc R . . . .
C027 C 0.3736(2) 0.93256(19) 1.04190(16) 0.0678(7) Uani 1 1 d . . . . .
H027 H 0.382365 0.935162 1.104157 0.081 Uiso 1 1 calc R . . . .
C028 C -0.1326(2) 0.91286(17) 0.79155(16) 0.0587(6) Uani 1 1 d . . . . .
H028 H -0.190965 0.937272 0.772936 0.070 Uiso 1 1 calc R . . . .
O029 O 0.6299(3) 0.9226(2) 0.59592(16) 0.1303(11) Uani 1 1 d . . . . .
C02A C 0.07398(19) 1.10580(18) 0.72961(16) 0.0589(6) Uani 1 1 d . . . . .
H02A H 0.123243 1.150118 0.781527 0.071 Uiso 1 1 calc R . . . .
C02B C 0.0393(2) 0.8433(2) 0.84923(17) 0.0642(7) Uani 1 1 d . . . . .
H02B H 0.097767 0.819605 0.869077 0.077 Uiso 1 1 calc R . . . .
C02C C -0.0536(2) 0.9717(2) 0.86324(18) 0.0716(8) Uani 1 1 d . . . . .
H02C H -0.057885 1.037071 0.893595 0.086 Uiso 1 1 calc R . . . .
C02D C 0.0321(2) 0.9379(2) 0.89223(18) 0.0740(8) Uani 1 1 d . . . . .
H02D H 0.085876 0.980008 0.941779 0.089 Uiso 1 1 calc R . . . .
C02E C 0.5475(2) 0.8526(2) 0.4456(2) 0.0791(9) Uani 1 1 d . . . . .
H02E H 0.563869 0.860963 0.389330 0.119 Uiso 1 1 calc GR . . . .
H02F H 0.474688 0.849599 0.441315 0.119 Uiso 1 1 calc GR . . . .
H02G H 0.563356 0.790704 0.454400 0.119 Uiso 1 1 calc GR . . . .
C02F C 0.0373(3) 0.5869(2) 0.4422(3) 0.0924(10) Uani 1 1 d . . . . .
H02H H 0.068272 0.621522 0.506802 0.139 Uiso 1 1 calc GR . . . .
H02I H 0.049813 0.519655 0.427354 0.139 Uiso 1 1 calc GR . . . .
H02J H -0.036380 0.582642 0.429478 0.139 Uiso 1 1 calc GR . . . .
C02G C 0.7331(2) 1.1865(3) 0.7260(2) 0.0968(12) Uani 1 1 d . . . . .
H02K H 0.671009 1.209261 0.734286 0.145 Uiso 1 1 calc GR . . . .
H02L H 0.715567 1.114329 0.696885 0.145 Uiso 1 1 calc GR . . . .
H02M H 0.764657 1.220146 0.687337 0.145 Uiso 1 1 calc GR . . . .
O02H O 0.8061(3) 1.1495(3) 0.8518(3) 0.1736(16) Uani 1 1 d . . . . .
O02I O 0.0590(3) 0.6098(2) 0.30565(19) 0.1732(16) Uani 1 1 d . . . . .
H00G H 0.2778(18) 0.4784(19) 0.6826(16) 0.060(7) Uiso 1 1 d . . . . .
H00H H 0.442(2) 0.662(2) 0.5175(19) 0.076(8) Uiso 1 1 d . . . . .

loop_
_atom_site_aniso_label
_atom_site_aniso_U_11
_atom_site_aniso_U_22
_atom_site_aniso_U_33
_atom_site_aniso_U_23
_atom_site_aniso_U_13
_atom_site_aniso_U_12
O001 0.0352(7) 0.0308(6) 0.0413(7) 0.0083(6) 0.0055(6) 0.0094(5)
O002 0.0367(7) 0.0373(7) 0.0421(7) 0.0079(6) 0.0067(6) 0.0097(6)
O003 0.0423(7) 0.0335(7) 0.0349(7) 0.0031(6) 0.0086(6) 0.0132(6)
O004 0.0393(8) 0.0347(7) 0.0501(8) 0.0039(6) -0.0027(6) 0.0095(6)
O005 0.0509(9) 0.0338(7) 0.0508(8) 0.0083(6) 0.0081(7) 0.0158(6)
O006 0.0519(9) 0.0317(7) 0.0536(9) 0.0024(6) 0.0044(7) 0.0074(6)
O007 0.0482(9) 0.0376(8) 0.0575(9) 0.0000(7) 0.0045(7) 0.0153(6)
O008 0.0603(9) 0.0399(8) 0.0428(8) -0.0003(6) 0.0156(7) 0.0119(7)
O009 0.0516(9) 0.0464(8) 0.0418(8) 0.0003(6) 0.0043(7) 0.0136(7)
O00A 0.0577(9) 0.0402(8) 0.0511(9) -0.0024(7) 0.0021(7) 0.0221(7)
O00B 0.0438(8) 0.0448(8) 0.0610(9) 0.0171(7) 0.0142(7) 0.0149(7)
O00C 0.0504(9) 0.0388(8) 0.0624(10) 0.0062(7) -0.0103(7) 0.0070(7)
O00D 0.0468(9) 0.0536(9) 0.0471(9) -0.0029(7) 0.0045(7) 0.0115(7)
O00E 0.0517(9) 0.0617(10) 0.0488(9) 0.0120(7) 0.0038(7) 0.0249(8)
O00F 0.0721(11) 0.0419(8) 0.0575(9) 0.0051(7) 0.0172(8) 0.0161(8)
N00G 0.0485(10) 0.0239(8) 0.0476(10) 0.0045(7) 0.0167(8) 0.0069(7)
N00H 0.0572(11) 0.0414(9) 0.0411(10) 0.0076(8) 0.0191(9) 0.0153(8)
O00I 0.0477(10) 0.0740(11) 0.0982(14) 0.0405(10) 0.0127(9) 0.0205(9)
O00J 0.0959(15) 0.0512(10) 0.0952(15) 0.0224(10) 0.0197(12) 0.0039(10)
C00K 0.0347(10) 0.0263(9) 0.0430(11) 0.0014(8) 0.0127(8) 0.0053(7)
N00L 0.0708(14) 0.0557(13) 0.0558(13) 0.0095(10) 0.0220(10) 0.0046(10)
C00M 0.0401(10) 0.0314(9) 0.0385(10) 0.0133(8) 0.0156(8) 0.0103(8)
C00N 0.0346(10) 0.0296(9) 0.0417(10) 0.0104(8) 0.0109(8) 0.0084(8)
C00O 0.0371(10) 0.0288(9) 0.0486(11) 0.0104(8) 0.0153(9) 0.0098(8)
N00P 0.0753(15) 0.0622(14) 0.0631(15) -0.0025(12) -0.0206(12) 0.0199(12)
C00Q 0.0402(10) 0.0305(9) 0.0357(10) 0.0031(8) 0.0131(8) 0.0055(8)
C00R 0.0355(10) 0.0276(9) 0.0355(10) 0.0101(8) 0.0135(8) 0.0057(7)
C00S 0.0382(11) 0.0335(10) 0.0426(11) 0.0103(9) 0.0106(9) 0.0091(8)
C00T 0.0366(10) 0.0408(10) 0.0385(10) 0.0146(9) 0.0172(8) 0.0112(8)
N00U 0.0646(15) 0.0815(18) 0.0828(17) 0.0069(15) 0.0233(13) 0.0291(14)
C00V 0.0434(11) 0.0327(10) 0.0515(12) 0.0163(9) 0.0181(10) 0.0143(8)
C00W 0.0372(10) 0.0338(9) 0.0387(10) 0.0120(8) 0.0140(8) 0.0113(8)
C00X 0.0329(10) 0.0385(10) 0.0386(10) 0.0163(8) 0.0135(8) 0.0086(8)
C00Y 0.0350(10) 0.0361(10) 0.0359(10) 0.0142(8) 0.0126(8) 0.0074(8)
C00Z 0.0388(10) 0.0375(10) 0.0356(10) 0.0118(8) 0.0118(8) 0.0110(8)
C010 0.0366(10) 0.0378(10) 0.0349(10) 0.0100(8) 0.0153(8) 0.0095(8)
C011 0.0476(12) 0.0426(11) 0.0427(11) 0.0156(9) 0.0179(9) 0.0190(9)
C012 0.0430(11) 0.0312(9) 0.0346(10) 0.0072(8) 0.0180(8) 0.0112(8)
C013 0.0335(10) 0.0346(10) 0.0389(10) 0.0086(8) 0.0093(8) 0.0067(8)
C014 0.0375(10) 0.0317(10) 0.0396(10) 0.0108(8) 0.0125(8) 0.0055(8)
C015 0.0462(12) 0.0299(10) 0.0583(13) -0.0031(9) 0.0192(10) 0.0058(9)
C016 0.0380(10) 0.0369(10) 0.0387(10) 0.0146(8) 0.0118(8) 0.0097(8)
C017 0.0344(10) 0.0290(9) 0.0396(10) 0.0101(8) 0.0127(8) 0.0086(7)
C018 0.0368(11) 0.0473(11) 0.0340(10) 0.0091(9) 0.0088(8) 0.0087(9)
C019 0.0381(11) 0.0478(11) 0.0438(11) 0.0185(9) 0.0126(9) 0.0154(9)
C01A 0.0439(12) 0.0468(12) 0.0416(11) 0.0072(9) 0.0106(9) 0.0087(9)
C01B 0.0414(11) 0.0369(10) 0.0328(10) 0.0039(8) 0.0106(8) 0.0104(8)
C01C 0.0395(11) 0.0355(10) 0.0420(11) 0.0070(9) 0.0091(9) 0.0041(9)
C01D 0.0435(11) 0.0401(11) 0.0438(11) 0.0113(9) 0.0103(9) 0.0081(9)
C01E 0.0481(12) 0.0355(10) 0.0333(10) 0.0051(8) 0.0164(9) 0.0074(9)
O01F 0.0927(16) 0.0840(15) 0.0954(16) 0.0148(13) -0.0060(13) 0.0045(13)
C01G 0.0467(12) 0.0517(12) 0.0428(11) 0.0186(10) 0.0121(9) 0.0207(10)
C01H 0.0500(13) 0.0424(11) 0.0416(11) 0.0119(9) 0.0173(9) 0.0097(10)
C01I 0.0551(13) 0.0389(11) 0.0724(15) 0.0243(11) 0.0252(11) 0.0188(10)
C01J 0.0428(11) 0.0425(11) 0.0427(11) 0.0113(9) 0.0172(9) 0.0099(9)
C01K 0.0387(11) 0.0338(10) 0.0424(11) 0.0058(8) 0.0060(9) 0.0035(8)
C01L 0.0380(11) 0.0356(10) 0.0435(11) 0.0084(9) 0.0134(9) 0.0049(8)
C01M 0.0400(11) 0.0603(13) 0.0443(12) 0.0228(10) 0.0073(9) 0.0127(10)
C01N 0.0456(11) 0.0329(10) 0.0410(10) 0.0093(8) 0.0204(9) 0.0116(8)
C01O 0.0388(11) 0.0409(10) 0.0376(10) 0.0092(9) 0.0137(8) 0.0045(8)
C01P 0.0352(10) 0.0349(10) 0.0465(11) 0.0096(9) 0.0078(9) 0.0055(8)
C01Q 0.0391(11) 0.0434(11) 0.0416(11) 0.0151(9) 0.0139(9) 0.0105(9)
C01R 0.0475(12) 0.0506(12) 0.0386(11) 0.0098(10) 0.0050(9) 0.0046(10)
C01S 0.0396(12) 0.0687(15) 0.0546(13) 0.0260(12) 0.0120(10) 0.0180(11)
C01T 0.0526(13) 0.0579(13) 0.0359(11) 0.0101(10) 0.0083(9) 0.0137(11)
C01U 0.0713(15) 0.0437(12) 0.0405(12) 0.0071(10) 0.0179(11) 0.0062(11)
C01V 0.0715(16) 0.0459(13) 0.0536(14) -0.0151(11) 0.0250(12) 0.0067(12)
C01W 0.0476(12) 0.0474(12) 0.0437(11) 0.0140(9) 0.0207(10) 0.0075(10)
C01X 0.0428(12) 0.0648(15) 0.0459(12) 0.0141(11) 0.0047(10) 0.0048(11)
C01Y 0.0439(12) 0.0499(12) 0.0561(13) 0.0187(10) 0.0192(10) 0.0206(10)
C01Z 0.0462(12) 0.0533(13) 0.0431(12) 0.0073(10) 0.0071(10) 0.0023(10)
C020 0.0608(15) 0.0308(11) 0.099(2) 0.0232(12) 0.0324(14) 0.0179(10)
C021 0.0616(15) 0.0387(12) 0.0673(15) -0.0004(11) 0.0192(12) 0.0016(11)
C022 0.0458(12) 0.0534(13) 0.0434(11) 0.0161(10) 0.0152(10) 0.0041(10)
O023 0.126(2) 0.0905(18) 0.124(2) -0.0165(16) -0.0254(17) 0.0132(16)
C024 0.0526(14) 0.0273(10) 0.0894(19) -0.0026(11) 0.0257(13) 0.0095(9)
C025 0.0394(12) 0.0556(13) 0.0597(14) 0.0258(11) 0.0136(10) 0.0087(10)
C026 0.0459(12) 0.0364(11) 0.0611(14) 0.0053(10) 0.0109(10) 0.0059(9)
C027 0.093(2) 0.0614(16) 0.0376(12) -0.0043(11) 0.0253(12) 0.0060(14)
C028 0.0715(16) 0.0473(13) 0.0537(14) 0.0070(11) 0.0231(12) 0.0071(12)
O029 0.196(3) 0.1062(19) 0.0665(15) 0.0274(14) 0.0210(16) -0.0162(19)
C02A 0.0555(14) 0.0512(13) 0.0494(13) -0.0039(11) 0.0055(11) -0.0058(11)
C02B 0.0521(14) 0.0815(18) 0.0540(14) 0.0228(14) 0.0096(11) 0.0017(13)
C02C 0.087(2) 0.0584(15) 0.0549(15) -0.0001(12) 0.0213(14) -0.0024(14)
C02D 0.0742(19) 0.0753(19) 0.0502(15) 0.0024(14) 0.0107(13) -0.0127(15)
C02E 0.083(2) 0.0603(16) 0.0746(18) -0.0089(14) 0.0282(15) -0.0026(14)
C02F 0.086(2) 0.0563(16) 0.134(3) 0.0230(19) 0.024(2) 0.0254(15)
C02G 0.0617(18) 0.125(3) 0.0714(19) -0.0221(19) 0.0032(15) 0.0288(18)
O02H 0.171(3) 0.185(4) 0.180(3) 0.108(3) 0.026(3) 0.017(3)
O02I 0.242(4) 0.134(3) 0.0769(18) -0.0010(17) -0.034(2) -0.003(3)

loop_
_atom_type_symbol
_atom_type_description
_atom_type_scat_dispersion_real
_atom_type_scat_dispersion_imag
_atom_type_scat_source
C C 0.0033 0.0016 'International Tables Vol C Tables 4.2.6.8 and 6.1.1.4'
H H 0.0000 0.0000 'International Tables Vol C Tables 4.2.6.8 and 6.1.1.4'
N N 0.0061 0.0033 'International Tables Vol C Tables 4.2.6.8 and 6.1.1.4'
O O 0.0106 0.0060 'International Tables Vol C Tables 4.2.6.8 and 6.1.1.4'

loop_
_geom_angle_atom_site_label_1
_geom_angle_atom_site_label_2
_geom_angle_atom_site_label_3
_geom_angle
_geom_angle_site_symmetry_1
_geom_angle_site_symmetry_3
_geom_angle_publ_flag
C017 O001 C014 121.74(14) . . ?
C013 O002 C018 121.85(15) . . ?
C01B O003 C012 121.94(15) . . ?
C00S O004 H004 109.5 . . ?
C01Q O00B C025 121.96(16) . . ?
C01H O00D H00D 109.5 . . ?
C00V N00G C01K 121.91(17) . . ?
C00V N00G H00G 120.5(15) . . ?
C01K N00G H00G 117.4(16) . . ?
C011 N00H H00H 122.6(17) . . ?
C01T N00H C011 121.92(18) . . ?
C01T N00H H00H 115.5(17) . . ?
C00Q C00K C00O 125.48(16) . . ?
C015 C00K C00O 117.07(18) . . ?
C015 C00K C00Q 117.44(18) . . ?
O00J N00L O029 122.7(2) . . ?
O00J N00L C02E 119.2(2) . . ?
O029 N00L C02E 117.9(2) . . ?
C00Z C00M C00O 121.56(17) . . ?
C00Z C00M C01G 117.68(17) . . ?
C01G C00M C00O 120.74(17) . . ?
C00R C00N H00N 120.2 . . ?
C01K C00N H00N 120.2 . . ?
C01K C00N C00R 119.52(18) . . ?
C00K C00O C00M 123.71(16) . . ?
C01I C00O C00K 119.94(18) . . ?
C01I C00O C00M 116.12(18) . . ?
O01F N00P C02F 119.4(3) . . ?
O02I N00P O01F 120.1(3) . . ?
O02I N00P C02F 120.5(3) . . ?
C00K C00Q C00R 124.70(17) . . ?
C01U C00Q C00K 119.48(17) . . ?
C01U C00Q C00R 115.54(18) . . ?
C00N C00R C00Q 121.24(17) . . ?
C016 C00R C00N 117.89(16) . . ?
C016 C00R C00Q 120.64(17) . . ?
O004 C00S C017 114.12(16) . . ?
O007 C00S O004 126.33(18) . . ?
O007 C00S C017 119.52(17) . . ?
C010 C00T C01N 117.89(17) . . ?
C01Y C00T C010 118.61(18) . . ?
C01Y C00T C01N 123.51(18) . . ?
O023 N00U C02G 119.3(3) . . ?
O02H N00U O023 121.3(4) . . ?
O02H N00U C02G 119.3(3) . . ?
N00G C00V H00V 119.8 . . ?
N00G C00V C016 120.33(18) . . ?
C016 C00V H00V 119.8 . . ?
C00X C00W H00W 119.8 . . ?
C017 C00W H00W 119.8 . . ?
C017 C00W C00X 120.48(17) . . ?
C00Y C00X C00W 117.88(17) . . ?
C019 C00X C00W 123.16(18) . . ?
C019 C00X C00Y 118.95(18) . . ?
C00X C00Y C014 120.36(17) . . ?
C01D C00Y C00X 120.30(18) . . ?
C01D C00Y C014 119.35(17) . . ?
C00M C00Z H00Z 119.9 . . ?
C011 C00Z C00M 120.16(18) . . ?
C011 C00Z H00Z 119.9 . . ?
C00T C010 C01B 120.18(17) . . ?
C01A C010 C00T 120.45(18) . . ?
C01A C010 C01B 119.37(17) . . ?
N00H C011 C00Z 119.92(19) . . ?
N00H C011 H011 120.0 . . ?
C00Z C011 H011 120.0 . . ?
O003 C012 C01E 112.70(16) . . ?
C01N C012 O003 121.79(17) . . ?
C01N C012 C01E 125.51(17) . . ?
O002 C013 C01C 112.62(15) . . ?
C01P C013 O002 122.31(17) . . ?
C01P C013 C01C 125.05(18) . . ?
O001 C014 C00Y 117.12(16) . . ?
O005 C014 O001 116.64(17) . . ?
O005 C014 C00Y 126.24(17) . . ?
C01V C015 C00K 119.9(2) . . ?
C01V C015 C024 119.9(2) . . ?
C024 C015 C00K 120.1(2) . . ?
C00R C016 H016 120.1 . . ?
C00V C016 C00R 119.89(18) . . ?
C00V C016 H016 120.1 . . ?
O001 C017 C00S 113.97(15) . . ?
C00W C017 O001 122.40(16) . . ?
C00W C017 C00S 123.61(17) . . ?
O002 C018 C01O 116.89(17) . . ?
O00E C018 O002 116.63(18) . . ?
O00E C018 C01O 126.47(18) . . ?
C00X C019 H019 120.0 . . ?
C01M C019 C00X 119.99(19) . . ?
C01M C019 H019 120.0 . . ?
C010 C01A H01A 120.1 . . ?
C01X C01A C010 119.8(2) . . ?
C01X C01A H01A 120.1 . . ?
O003 C01B C010 117.41(16) . . ?
O00A C01B O003 116.18(17) . . ?
O00A C01B C010 126.41(18) . . ?
O006 C01C O00C 127.50(18) . . ?
O006 C01C C013 118.18(18) . . ?
O00C C01C C013 114.31(17) . . ?
C00Y C01D H01D 120.2 . . ?
C01R C01D C00Y 119.68(19) . . ?
C01R C01D H01D 120.2 . . ?
O008 C01E O009 126.67(18) . . ?
O008 C01E C012 115.94(19) . . ?
O009 C01E C012 117.39(16) . . ?
C00M C01G H01G 120.1 . . ?
C01T C01G C00M 119.71(19) . . ?
C01T C01G H01G 120.1 . . ?
O00D C01H C01Q 111.90(17) . . ?
O00F C01H O00D 126.1(2) . . ?
O00F C01H C01Q 121.9(2) . . ?
C00O C01I H01I 119.1 . . ?
C00O C01I C020 121.8(2) . . ?
C020 C01I H01I 119.1 . . ?
C01Q C01J H01J 120.0 . . ?
C01Q C01J C01W 120.0(2) . . ?
C01W C01J H01J 120.0 . . ?
N00G C01K C00N 120.45(18) . . ?
N00G C01K H01K 119.8 . . ?
C00N C01K H01K 119.8 . . ?
C01O C01L C01P 117.70(17) . . ?
C026 C01L C01O 119.53(18) . . ?
C026 C01L C01P 122.77(19) . . ?
C019 C01M H01M 119.7 . . ?
C019 C01M C01R 120.7(2) . . ?
C01R C01M H01M 119.7 . . ?
C00T C01N H01N 119.7 . . ?
C012 C01N C00T 120.58(17) . . ?
C012 C01N H01N 119.7 . . ?
C01L C01O C018 120.73(17) . . ?
C01L C01O C01Z 120.31(19) . . ?
C01Z C01O C018 118.94(19) . . ?
C013 C01P C01L 120.47(19) . . ?
C013 C01P H01P 119.8 . . ?
C01L C01P H01P 119.8 . . ?
O00B C01Q C01H 111.31(17) . . ?
C01J C01Q O00B 122.38(18) . . ?
C01J C01Q C01H 126.31(19) . . ?
C01D C01R C01M 120.38(19) . . ?
C01D C01R H01R 119.8 . . ?
C01M C01R H01R 119.8 . . ?
C01X C01S H01S 119.3 . . ?
C01Y C01S H01S 119.3 . . ?
C01Y C01S C01X 121.4(2) . . ?
N00H C01T C01G 120.6(2) . . ?
N00H C01T H01T 119.7 . . ?
C01G C01T H01T 119.7 . . ?
C00Q C01U H01U 119.0 . . ?
C00Q C01U C027 121.9(2) . . ?
C027 C01U H01U 119.0 . . ?
C015 C01V H01V 119.5 . . ?
C027 C01V C015 121.03(19) . . ?
C027 C01V H01V 119.5 . . ?
C022 C01W C01J 117.90(19) . . ?
C028 C01W C01J 122.9(2) . . ?
C028 C01W C022 119.2(2) . . ?
C01A C01X C01S 119.8(2) . . ?
C01A C01X H01X 120.1 . . ?
C01S C01X H01X 120.1 . . ?
C00T C01Y H01Y 120.0 . . ?
C01S C01Y C00T 120.0(2) . . ?
C01S C01Y H01Y 120.0 . . ?
C01O C01Z H01Z 120.4 . . ?
C02A C01Z C01O 119.1(2) . . ?
C02A C01Z H01Z 120.4 . . ?
C01I C020 H020 120.1 . . ?
C024 C020 C01I 119.7(2) . . ?
C024 C020 H020 120.1 . . ?
C026 C021 H021 119.5 . . ?
C026 C021 C02A 120.9(2) . . ?
C02A C021 H021 119.5 . . ?
C01W C022 C025 120.70(19) . . ?
C01W C022 C02B 120.4(2) . . ?
C02B C022 C025 118.9(2) . . ?
C015 C024 H024 119.5 . . ?
C020 C024 C015 121.0(2) . . ?
C020 C024 H024 119.5 . . ?
O00B C025 C022 117.00(19) . . ?
O00I C025 O00B 116.7(2) . . ?
O00I C025 C022 126.3(2) . . ?
C01L C026 H026 120.2 . . ?
C021 C026 C01L 119.6(2) . . ?
C021 C026 H026 120.2 . . ?
C01U C027 H027 120.2 . . ?
C01V C027 C01U 119.6(2) . . ?
C01V C027 H027 120.2 . . ?
C01W C028 H028 120.2 . . ?
C02C C028 C01W 119.5(3) . . ?
C02C C028 H028 120.2 . . ?
C01Z C02A C021 120.6(2) . . ?
C01Z C02A H02A 119.7 . . ?
C021 C02A H02A 119.7 . . ?
C022 C02B H02B 120.3 . . ?
C02D C02B C022 119.4(3) . . ?
C02D C02B H02B 120.3 . . ?
C028 C02C H02C 119.2 . . ?
C028 C02C C02D 121.5(3) . . ?
C02D C02C H02C 119.2 . . ?
C02B C02D C02C 120.0(2) . . ?
C02B C02D H02D 120.0 . . ?
C02C C02D H02D 120.0 . . ?
N00L C02E H02E 109.5 . . ?
N00L C02E H02F 109.5 . . ?
N00L C02E H02G 109.5 . . ?
H02E C02E H02F 109.5 . . ?
H02E C02E H02G 109.5 . . ?
H02F C02E H02G 109.5 . . ?
N00P C02F H02H 109.5 . . ?
N00P C02F H02I 109.5 . . ?
N00P C02F H02J 109.5 . . ?
H02H C02F H02I 109.5 . . ?
H02H C02F H02J 109.5 . . ?
H02I C02F H02J 109.5 . . ?
N00U C02G H02K 109.5 . . ?
N00U C02G H02L 109.5 . . ?
N00U C02G H02M 109.5 . . ?
H02K C02G H02L 109.5 . . ?
H02K C02G H02M 109.5 . . ?
H02L C02G H02M 109.5 . . ?

loop_
_geom_bond_atom_site_label_1
_geom_bond_atom_site_label_2
_geom_bond_distance
_geom_bond_site_symmetry_2
_geom_bond_publ_flag
O001 C014 1.381(2) . ?
O001 C017 1.381(2) . ?
O002 C013 1.377(2) . ?
O002 C018 1.381(2) . ?
O003 C012 1.379(2) . ?
O003 C01B 1.378(2) . ?
O004 H004 0.8400 . ?
O004 C00S 1.293(2) . ?
O005 C014 1.206(2) . ?
O006 C01C 1.232(2) . ?
O007 C00S 1.217(2) . ?
O008 C01E 1.246(2) . ?
O009 C01E 1.258(2) . ?
O00A C01B 1.208(2) . ?
O00B C01Q 1.375(2) . ?
O00B C025 1.377(3) . ?
O00C C01C 1.265(2) . ?
O00D H00D 0.8400 . ?
O00D C01H 1.302(3) . ?
O00E C018 1.207(2) . ?
O00F C01H 1.215(2) . ?
N00G C00V 1.329(3) . ?
N00G C01K 1.335(3) . ?
N00G H00G 0.90(3) . ?
N00H C011 1.334(3) . ?
N00H C01T 1.328(3) . ?
N00H H00H 0.96(3) . ?
O00I C025 1.202(3) . ?
O00J N00L 1.207(3) . ?
C00K C00O 1.437(3) . ?
C00K C00Q 1.434(3) . ?
C00K C015 1.429(3) . ?
N00L O029 1.209(3) . ?
N00L C02E 1.456(3) . ?
C00M C00O 1.488(3) . ?
C00M C00Z 1.392(3) . ?
C00M C01G 1.395(3) . ?
C00N H00N 0.9500 . ?
C00N C00R 1.397(3) . ?
C00N C01K 1.371(3) . ?
C00O C01I 1.380(3) . ?
N00P O01F 1.210(3) . ?
N00P C02F 1.458(4) . ?
N00P O02I 1.198(3) . ?
C00Q C00R 1.481(2) . ?
C00Q C01U 1.377(3) . ?
C00R C016 1.397(3) . ?
C00S C017 1.496(3) . ?
C00T C010 1.405(3) . ?
C00T C01N 1.444(3) . ?
C00T C01Y 1.401(3) . ?
N00U O023 1.181(3) . ?
N00U C02G 1.458(4) . ?
N00U O02H 1.159(4) . ?
C00V H00V 0.9500 . ?
C00V C016 1.368(3) . ?
C00W H00W 0.9500 . ?
C00W C00X 1.444(3) . ?
C00W C017 1.326(3) . ?
C00X C00Y 1.405(3) . ?
C00X C019 1.400(3) . ?
C00Y C014 1.460(3) . ?
C00Y C01D 1.397(3) . ?
C00Z H00Z 0.9500 . ?
C00Z C011 1.369(3) . ?
C010 C01A 1.399(3) . ?
C010 C01B 1.450(3) . ?
C011 H011 0.9500 . ?
C012 C01E 1.502(3) . ?
C012 C01N 1.330(3) . ?
C013 C01C 1.511(3) . ?
C013 C01P 1.328(3) . ?
C015 C01V 1.413(3) . ?
C015 C024 1.419(3) . ?
C016 H016 0.9500 . ?
C018 C01O 1.460(3) . ?
C019 H019 0.9500 . ?
C019 C01M 1.376(3) . ?
C01A H01A 0.9500 . ?
C01A C01X 1.377(3) . ?
C01D H01D 0.9500 . ?
C01D C01R 1.374(3) . ?
C01G H01G 0.9500 . ?
C01G C01T 1.366(3) . ?
C01H C01Q 1.494(3) . ?
C01I H01I 0.9500 . ?
C01I C020 1.399(3) . ?
C01J H01J 0.9500 . ?
C01J C01Q 1.332(3) . ?
C01J C01W 1.446(3) . ?
C01K H01K 0.9500 . ?
C01L C01O 1.398(3) . ?
C01L C01P 1.446(3) . ?
C01L C026 1.393(3) . ?
C01M H01M 0.9500 . ?
C01M C01R 1.390(3) . ?
C01N H01N 0.9500 . ?
C01O C01Z 1.405(3) . ?
C01P H01P 0.9500 . ?
C01R H01R 0.9500 . ?
C01S H01S 0.9500 . ?
C01S C01X 1.386(3) . ?
C01S C01Y 1.374(3) . ?
C01T H01T 0.9500 . ?
C01U H01U 0.9500 . ?
C01U C027 1.400(3) . ?
C01V H01V 0.9500 . ?
C01V C027 1.355(4) . ?
C01W C022 1.398(3) . ?
C01W C028 1.397(3) . ?
C01X H01X 0.9500 . ?
C01Y H01Y 0.9500 . ?
C01Z H01Z 0.9500 . ?
C01Z C02A 1.374(3) . ?
C020 H020 0.9500 . ?
C020 C024 1.354(4) . ?
C021 H021 0.9500 . ?
C021 C026 1.379(3) . ?
C021 C02A 1.386(4) . ?
C022 C025 1.455(3) . ?
C022 C02B 1.404(3) . ?
C024 H024 0.9500 . ?
C026 H026 0.9500 . ?
C027 H027 0.9500 . ?
C028 H028 0.9500 . ?
C028 C02C 1.375(4) . ?
C02A H02A 0.9500 . ?
C02B H02B 0.9500 . ?
C02B C02D 1.375(4) . ?
C02C H02C 0.9500 . ?
C02C C02D 1.385(4) . ?
C02D H02D 0.9500 . ?
C02E H02E 0.9800 . ?
C02E H02F 0.9800 . ?
C02E H02G 0.9800 . ?
C02F H02H 0.9800 . ?
C02F H02I 0.9800 . ?
C02F H02J 0.9800 . ?
C02G H02K 0.9800 . ?
C02G H02L 0.9800 . ?
C02G H02M 0.9800 . ?
